data_4303064
loop_
_publ_author_name
'Young-Hyuk Joo'
'Jean'ne M. Shreeve'

_publ_contact_author_address
;
Laboratory for the Structure of Matter
Naval Research Laboratory
Washington, DC 20375
;
_publ_contact_author_email damon.parrish@nrl.navy.mil
_publ_contact_author_fax 202-767-6874
_publ_contact_author_name 'Dr Damon A. Parrish'
_publ_contact_author_phone 202-404-2141
_publ_section_title
;
1,3-Diazido-2-(azidomethyl)-2-propylammonium Salts
;
_journal_name_full 'Inorganic Chemistry'
_journal_page_first 8431
_journal_page_last 8438
_journal_paper_doi 10.1021/ic901019p
_journal_volume 48
_journal_year 2009
_chemical_formula_moiety 'C4 H9 N10 +1, C2 N3 -1'
_chemical_formula_sum 'C6 H9 N13'
_chemical_formula_weight 263.26
_chemical_name_systematic
; 
 1,3-diazido-2-(azidomethyl)propan-2-aminium dicyanoimide 
;
_space_group_IT_number 14
_symmetry_cell_setting monoclinic
_symmetry_space_group_name_Hall '-P 2yn'
_symmetry_space_group_name_H-M 'P 1 21/n 1'
_atom_sites_solution_hydrogens geom
_atom_sites_solution_primary direct
_atom_sites_solution_secondary difmap
_audit_creation_date 2009-05-07
_audit_creation_method 'from SHELXTL CIF, local template and enCIFer'
_cell_angle_alpha 90.00
_cell_angle_beta 95.3950(10)
_cell_angle_gamma 90.00
_cell_formula_units_Z 4
_cell_length_a 11.4871(5)
_cell_length_b 8.5229(3)
_cell_length_c 12.8121(5)
_cell_measurement_temperature 293(2)
_cell_volume 1248.79(9)
_computing_cell_refinement 'Bruker APEX2 v2009.3-0 (Bruker, 2006)'
_computing_data_collection 'Bruker APEX2 v2009.3-0 (Bruker, 2006)'
_computing_data_reduction
;
Bruker SAINT v7.60A (Bruker, 2009), Bruker XPREP v2008/2 (Bruker, 2008)
;
_computing_molecular_graphics 'Bruker SHELXTL v6.12 (Bruker, 2000b)'
_computing_publication_material 'Bruker SHELXTL v6.12 (Bruker, 2000b)'
_computing_structure_refinement 'Bruker SHELXTL v6.12 (Bruker, 2000b)'
_computing_structure_solution 'Bruker SHELXTL v6.12 (Bruker, 2000b)'
_diffrn_ambient_temperature 293(2)
_diffrn_measured_fraction_theta_full 0.984
_diffrn_measured_fraction_theta_max 0.984
_diffrn_measurement_device_type 'Bruker SMART APEX II CCD'
_diffrn_measurement_method '\w scans'
_diffrn_radiation_monochromator graphite
_diffrn_radiation_source 'fine focus sealed tube'
_diffrn_radiation_type MoK\a
_diffrn_radiation_wavelength 0.71073
_diffrn_reflns_av_R_equivalents 0.0232
_diffrn_reflns_av_sigmaI/netI 0.0180
_diffrn_reflns_limit_h_max 15
_diffrn_reflns_limit_h_min -15
_diffrn_reflns_limit_k_max 11
_diffrn_reflns_limit_k_min -11
_diffrn_reflns_limit_l_max 17
_diffrn_reflns_limit_l_min -17
_diffrn_reflns_number 14520
_diffrn_reflns_theta_full 29.72
_diffrn_reflns_theta_max 29.72
_diffrn_reflns_theta_min 2.28
_exptl_absorpt_coefficient_mu 0.106
_exptl_absorpt_correction_T_max 0.746
_exptl_absorpt_correction_T_min 0.677
_exptl_absorpt_correction_type multi-scan
_exptl_absorpt_process_details 'SADABS v2008/1 (Bruker, 2008)'
_exptl_crystal_colour colorless
_exptl_crystal_density_diffrn 1.400
_exptl_crystal_density_method 'not measured'
_exptl_crystal_description irregular
_exptl_crystal_F_000 544
_exptl_crystal_size_max 0.85
_exptl_crystal_size_mid 0.40
_exptl_crystal_size_min 0.11
_refine_diff_density_max 0.304
_refine_diff_density_min -0.239
_refine_diff_density_rms 0.040
_refine_ls_extinction_method none
_refine_ls_goodness_of_fit_ref 1.056
_refine_ls_hydrogen_treatment constr
_refine_ls_matrix_type full
_refine_ls_number_parameters 172
_refine_ls_number_reflns 3484
_refine_ls_number_restraints 0
_refine_ls_restrained_S_all 1.056
_refine_ls_R_factor_all 0.0582
_refine_ls_R_factor_gt 0.0471
_refine_ls_shift/su_max 0.000
_refine_ls_shift/su_mean 0.000
_refine_ls_structure_factor_coef Fsqd
_refine_ls_weighting_details 'calc w=1/[\s^2^(Fo^2^)+(0.0638P)^2^+0.2691P] where P=(Fo^2^+2Fc^2^)/3'
_refine_ls_weighting_scheme calc
_refine_ls_wR_factor_gt 0.1286
_refine_ls_wR_factor_ref 0.1371
_reflns_number_gt 2789
_reflns_number_total 3484
_reflns_threshold_expression I>2\s(I)
_cod_data_source_file ic901019p_si_003_5.cif
_cod_data_source_block compound18
_cod_depositor_comments
;
The following automatic conversions were performed:
'_symmetry_cell_setting' value 'Monoclinic' changed to 'monoclinic'
according to '/home/saulius/struct/CIF-dictionaries/cif_core.dic'
dictionary named 'cif_core.dic' version 2.4.1 from 2010-06-29.

Automatic conversion script
Id: cif_fix_enum 1527 2010-12-29 10:47:43Z saulius 
;
_cod_database_code 4303064

loop_
_symmetry_equiv_pos_as_xyz
'x, y, z'
'-x+1/2, y+1/2, -z+1/2'
'-x, -y, -z'
'x-1/2, -y-1/2, z-1/2'

loop_
_atom_site_label
_atom_site_type_symbol
_atom_site_fract_x
_atom_site_fract_y
_atom_site_fract_z
_atom_site_U_iso_or_equiv
_atom_site_adp_type
_atom_site_occupancy
_atom_site_symmetry_multiplicity
_atom_site_calc_flag
_atom_site_refinement_flags
_atom_site_disorder_assembly
_atom_site_disorder_group
C1 C 0.74572(9) 0.16082(13) 0.01787(9) 0.0332(2) Uani 1 1 d . . .
N2 N 0.80667(9) 0.00860(11) 0.00263(8) 0.0378(2) Uani 1 1 d . . .
H2A H 0.8419 0.0126 -0.0563 0.057 Uiso 1 1 calc R . .
H2B H 0.7547 -0.0691 -0.0016 0.057 Uiso 1 1 calc R . .
H2C H 0.8597 -0.0083 0.0567 0.057 Uiso 1 1 calc R . .
C3 C 0.65069(11) 0.18548(16) -0.07244(10) 0.0425(3) Uani 1 1 d . . .
H3A H 0.5923 0.1033 -0.0720 0.051 Uiso 1 1 calc R . .
H3B H 0.6124 0.2856 -0.0646 0.051 Uiso 1 1 calc R . .
N4 N 0.70524(12) 0.18209(19) -0.17190(10) 0.0621(4) Uani 1 1 d . . .
N5 N 0.64693(14) 0.1238(2) -0.24606(11) 0.0710(4) Uani 1 1 d . . .
N6 N 0.6013(2) 0.0740(4) -0.32025(16) 0.1227(9) Uani 1 1 d . . .
C7 C 0.83934(10) 0.28824(13) 0.02083(10) 0.0365(3) Uani 1 1 d . . .
H7A H 0.9030 0.2641 0.0736 0.044 Uiso 1 1 calc R . .
H7B H 0.8705 0.2968 -0.0467 0.044 Uiso 1 1 calc R . .
N8 N 0.78174(11) 0.43548(14) 0.04680(13) 0.0597(4) Uani 1 1 d . . .
N9 N 0.84256(11) 0.55053(14) 0.05970(11) 0.0523(3) Uani 1 1 d . . .
N10 N 0.88718(16) 0.66632(18) 0.07506(19) 0.0909(6) Uani 1 1 d . . .
C11 C 0.68580(11) 0.15151(16) 0.11972(10) 0.0418(3) Uani 1 1 d . . .
H11A H 0.6563 0.2545 0.1359 0.050 Uiso 1 1 calc R . .
H11B H 0.6197 0.0806 0.1097 0.050 Uiso 1 1 calc R . .
N12 N 0.76593(11) 0.09649(14) 0.20863(9) 0.0479(3) Uani 1 1 d . . .
N13 N 0.81995(11) 0.19908(15) 0.26050(9) 0.0504(3) Uani 1 1 d . . .
N14 N 0.87522(16) 0.2792(2) 0.31426(13) 0.0824(5) Uani 1 1 d . . .
N15 N 0.55144(16) -0.44276(17) -0.16056(11) 0.0711(4) Uani 1 1 d . . .
C16 C 0.54179(12) -0.46458(15) -0.26098(11) 0.0448(3) Uani 1 1 d . . .
N17 N 0.52710(12) -0.49929(16) -0.34794(10) 0.0576(3) Uani 1 1 d . . .
C18 C 0.59752(12) -0.31680(17) -0.11752(12) 0.0493(3) Uani 1 1 d . . .
N19 N 0.63367(15) -0.21154(18) -0.07046(13) 0.0714(4) Uani 1 1 d . . .

loop_
_atom_site_aniso_label
_atom_site_aniso_U_11
_atom_site_aniso_U_22
_atom_site_aniso_U_33
_atom_site_aniso_U_23
_atom_site_aniso_U_13
_atom_site_aniso_U_12
C1 0.0335(5) 0.0291(5) 0.0353(5) 0.0005(4) -0.0051(4) -0.0004(4)
N2 0.0421(5) 0.0305(5) 0.0384(5) -0.0010(4) -0.0081(4) 0.0012(4)
C3 0.0388(6) 0.0435(7) 0.0426(6) 0.0023(5) -0.0102(5) 0.0025(5)
N4 0.0558(7) 0.0896(10) 0.0379(6) 0.0027(6) -0.0116(5) 0.0001(7)
N5 0.0675(9) 0.0918(11) 0.0501(7) -0.0126(7) -0.0129(6) 0.0191(8)
N6 0.1154(17) 0.180(3) 0.0673(11) -0.0525(14) -0.0213(11) 0.0101(17)
C7 0.0356(5) 0.0313(5) 0.0421(6) -0.0004(4) 0.0010(5) -0.0019(4)
N8 0.0492(7) 0.0333(6) 0.0975(11) -0.0113(6) 0.0114(7) -0.0042(5)
N9 0.0518(7) 0.0353(6) 0.0700(8) -0.0033(5) 0.0069(6) -0.0027(5)
N10 0.0776(11) 0.0429(8) 0.1534(18) -0.0182(9) 0.0174(11) -0.0145(7)
C11 0.0353(6) 0.0470(7) 0.0427(6) 0.0039(5) 0.0010(5) -0.0036(5)
N12 0.0546(7) 0.0491(6) 0.0391(6) 0.0050(5) -0.0013(5) -0.0021(5)
N13 0.0547(7) 0.0557(7) 0.0396(6) -0.0024(5) -0.0015(5) 0.0074(5)
N14 0.0951(12) 0.0756(11) 0.0695(10) -0.0196(8) -0.0295(9) 0.0074(9)
N15 0.1074(12) 0.0534(8) 0.0507(7) -0.0065(6) -0.0023(7) -0.0266(8)
C16 0.0424(7) 0.0374(6) 0.0530(8) -0.0012(5) -0.0040(5) -0.0066(5)
N17 0.0582(8) 0.0631(8) 0.0498(7) -0.0064(6) -0.0033(6) -0.0143(6)
C18 0.0464(7) 0.0472(7) 0.0526(8) -0.0057(6) -0.0038(6) -0.0021(6)
N19 0.0795(10) 0.0597(9) 0.0724(9) -0.0191(7) -0.0067(8) -0.0179(7)

loop_
_atom_type_symbol
_atom_type_description
_atom_type_scat_dispersion_real
_atom_type_scat_dispersion_imag
_atom_type_scat_source
C C 0.0033 0.0016 'International Tables Vol C Tables 4.2.6.8 and 6.1.1.4'
H H 0.0000 0.0000 'International Tables Vol C Tables 4.2.6.8 and 6.1.1.4'
N N 0.0061 0.0033 'International Tables Vol C Tables 4.2.6.8 and 6.1.1.4'

loop_
_geom_angle_atom_site_label_1
_geom_angle_atom_site_label_2
_geom_angle_atom_site_label_3
_geom_angle
_geom_angle_site_symmetry_1
_geom_angle_site_symmetry_3
_geom_angle_publ_flag
N2 C1 C7 106.45(9) . . ?
N2 C1 C3 109.27(9) . . ?
C7 C1 C3 111.86(10) . . ?
N2 C1 C11 108.62(9) . . ?
C7 C1 C11 112.78(10) . . ?
C3 C1 C11 107.78(10) . . ?
C1 N2 H2A 109.5 . . ?
C1 N2 H2B 109.5 . . ?
H2A N2 H2B 109.5 . . ?
C1 N2 H2C 109.5 . . ?
H2A N2 H2C 109.5 . . ?
H2B N2 H2C 109.5 . . ?
N4 C3 C1 108.70(10) . . ?
N4 C3 H3A 109.9 . . ?
C1 C3 H3A 109.9 . . ?
N4 C3 H3B 109.9 . . ?
C1 C3 H3B 109.9 . . ?
H3A C3 H3B 108.3 . . ?
N5 N4 C3 115.87(14) . . ?
N6 N5 N4 173.4(2) . . ?
N8 C7 C1 106.36(10) . . ?
N8 C7 H7A 110.5 . . ?
C1 C7 H7A 110.5 . . ?
N8 C7 H7B 110.5 . . ?
C1 C7 H7B 110.5 . . ?
H7A C7 H7B 108.6 . . ?
N9 N8 C7 117.22(12) . . ?
N10 N9 N8 171.54(16) . . ?
N12 C11 C1 112.14(10) . . ?
N12 C11 H11A 109.2 . . ?
C1 C11 H11A 109.2 . . ?
N12 C11 H11B 109.2 . . ?
C1 C11 H11B 109.2 . . ?
H11A C11 H11B 107.9 . . ?
N13 N12 C11 116.00(12) . . ?
N14 N13 N12 172.14(16) . . ?
C16 N15 C18 122.34(14) . . ?
N17 C16 N15 172.40(15) . . ?
N19 C18 N15 172.91(18) . . ?

loop_
_geom_bond_atom_site_label_1
_geom_bond_atom_site_label_2
_geom_bond_distance
_geom_bond_site_symmetry_2
_geom_bond_publ_flag
C1 N2 1.4957(14) . ?
C1 C7 1.5263(15) . ?
C1 C3 1.5288(16) . ?
C1 C11 1.5335(17) . ?
N2 H2A 0.8900 . ?
N2 H2B 0.8900 . ?
N2 H2C 0.8900 . ?
C3 N4 1.4723(19) . ?
C3 H3A 0.9700 . ?
C3 H3B 0.9700 . ?
N4 N5 1.2161(19) . ?
N5 N6 1.124(2) . ?
C7 N8 1.4713(16) . ?
C7 H7A 0.9700 . ?
C7 H7B 0.9700 . ?
N8 N9 1.2063(17) . ?
N9 N10 1.1209(19) . ?
C11 N12 1.4723(17) . ?
C11 H11A 0.9700 . ?
C11 H11B 0.9700 . ?
N12 N13 1.2303(17) . ?
N13 N14 1.1230(19) . ?
N15 C16 1.294(2) . ?
N15 C18 1.2968(19) . ?
C16 N17 1.1498(18) . ?
C18 N19 1.1375(19) . ?

loop_
_geom_hbond_atom_site_label_D
_geom_hbond_atom_site_label_H
_geom_hbond_atom_site_label_A
_geom_hbond_distance_DH
_geom_hbond_distance_HA
_geom_hbond_distance_DA
_geom_hbond_angle_DHA
_geom_hbond_site_symmetry_A
N2 H2A N17 0.89 2.03 2.8793(18) 158.8 2_654
N2 H2B N19 0.89 1.99 2.8277(17) 156.7 .
N2 H2C N17 0.89 2.18 3.0285(16) 159.1 4_656

loop_
_geom_torsion_atom_site_label_1
_geom_torsion_atom_site_label_2
_geom_torsion_atom_site_label_3
_geom_torsion_atom_site_label_4
_geom_torsion
_geom_torsion_site_symmetry_1
_geom_torsion_site_symmetry_2
_geom_torsion_site_symmetry_3
_geom_torsion_site_symmetry_4
_geom_torsion_publ_flag
N2 C1 C3 N4 -57.65(13) . . . . ?
C7 C1 C3 N4 59.96(14) . . . . ?
C11 C1 C3 N4 -175.51(11) . . . . ?
C1 C3 N4 N5 144.85(15) . . . . ?
C3 N4 N5 N6 175(2) . . . . ?
N2 C1 C7 N8 -174.22(10) . . . . ?
C3 C1 C7 N8 66.48(13) . . . . ?
C11 C1 C7 N8 -55.21(13) . . . . ?
C1 C7 N8 N9 175.42(14) . . . . ?
C7 N8 N9 N10 -174.8(13) . . . . ?
N2 C1 C11 N12 50.21(13) . . . . ?
C7 C1 C11 N12 -67.54(13) . . . . ?
C3 C1 C11 N12 168.49(11) . . . . ?
C1 C11 N12 N13 90.94(14) . . . . ?
C11 N12 N13 N14 -177.6(12) . . . . ?
C18 N15 C16 N17 -177.5(12) . . . . ?
C16 N15 C18 N19 169.1(14) . . . . ?
